data_7152059
loop_
_publ_author_name
'Ramachary, Dhevalapally B.'
'Reddy, Y. Vijayendar'
'Banerjee, Atoshi'
'Banerjee, Sharmistha'

_publ_section_title
;
 Design, synthesis and biological evaluation of optically pure
 functionalized spiro[5,5]undecane-1,5,9-triones as HIV-1 inhibitors.
;
_journal_issue 21
_journal_name_full 'Organic &amp; biomolecular chemistry'
_journal_page_first 7282
_journal_page_last 7286
_journal_paper_doi 10.1039/c1ob06133j
_journal_volume 9
_journal_year 2011
_chemical_absolute_configuration rm
_chemical_formula_sum 'C22 H25 Br N2 O6'
_chemical_formula_weight 493.35
_chemical_name_systematic
;
?
;
_space_group_IT_number 4
_symmetry_cell_setting monoclinic
_symmetry_space_group_name_Hall 'P 2yb'
_symmetry_space_group_name_H-M 'P 1 21 1'
_atom_sites_solution_hydrogens geom
_atom_sites_solution_primary direct
_atom_sites_solution_secondary difmap
_audit_creation_method SHELXL-97
_cell_angle_alpha 90.00
_cell_angle_beta 90.10
_cell_angle_gamma 90.00
_cell_formula_units_Z 2
_cell_length_a 7.6547(9)
_cell_length_b 10.4150(9)
_cell_length_c 13.3157(14)
_cell_measurement_reflns_used 5211
_cell_measurement_temperature 100(2)
_cell_measurement_theta_max 69.6075
_cell_measurement_theta_min 3.3163
_cell_volume 1061.58(19)
_computing_cell_refinement
;
CrysAlisPro, Oxford Diffraction Ltd.,
Version 1.171.33.55 (release 05-01-2010 CrysAlis171 .NET)
(compiled Jan 5 2010,16:28:46)
;
_computing_data_collection
;
CrysAlisPro, Oxford Diffraction Ltd.,
Version 1.171.33.55 (release 05-01-2010 CrysAlis171 .NET)
(compiled Jan 5 2010,16:28:46)
;
_computing_data_reduction
;
CrysAlisPro, Oxford Diffraction Ltd.,
Version 1.171.33.55 (release 05-01-2010 CrysAlis171 .NET)
(compiled Jan 5 2010,16:28:46)
;
_computing_structure_refinement 'SHELXL-97 (Sheldrick, 1997)'
_computing_structure_solution 'SHELXS-97 (Sheldrick, 1990)'
_diffrn_ambient_temperature 100(2)
_diffrn_measured_fraction_theta_full 0.968
_diffrn_measured_fraction_theta_max 0.968
_diffrn_measurement_device_type 'Xcalibur, Eos, Gemini'
_diffrn_measurement_method '\w scans'
_diffrn_radiation_monochromator graphite
_diffrn_radiation_source 'fine-focus sealed tube'
_diffrn_radiation_type CuK\a
_diffrn_radiation_wavelength 1.54184
_diffrn_reflns_av_R_equivalents 0.0819
_diffrn_reflns_av_sigmaI/netI 0.0405
_diffrn_reflns_limit_h_max 6
_diffrn_reflns_limit_h_min -8
_diffrn_reflns_limit_k_max 12
_diffrn_reflns_limit_k_min -12
_diffrn_reflns_limit_l_max 15
_diffrn_reflns_limit_l_min -15
_diffrn_reflns_number 5241
_diffrn_reflns_theta_full 65.05
_diffrn_reflns_theta_max 65.05
_diffrn_reflns_theta_min 3.32
_exptl_absorpt_coefficient_mu 3.008
_exptl_absorpt_correction_T_max 0.7332
_exptl_absorpt_correction_T_min 0.3792
_exptl_absorpt_correction_type multi-scan
_exptl_absorpt_process_details
;
CrysAlisPro, Oxford Diffraction Ltd.,
Version 1.171.33.55 (release 05-01-2010 CrysAlis171 .NET)
(compiled Jan 5 2010,16:28:46)
Empirical absorption correction using spherical harmonics,
implemented in SCALE3 ABSPACK scaling algorithm.
;
_exptl_crystal_colour colorless
_exptl_crystal_density_diffrn 1.543
_exptl_crystal_density_method 'not measured'
_exptl_crystal_description plate
_exptl_crystal_F_000 508
_exptl_crystal_size_max 0.40
_exptl_crystal_size_mid 0.32
_exptl_crystal_size_min 0.11
_refine_diff_density_max 0.939
_refine_diff_density_min -1.108
_refine_diff_density_rms 0.118
_refine_ls_abs_structure_details 'Flack H D (1983), Acta Cryst. A39, 876-881'
_refine_ls_abs_structure_Flack 0.14(4)
_refine_ls_extinction_method none
_refine_ls_goodness_of_fit_ref 1.020
_refine_ls_hydrogen_treatment constr
_refine_ls_matrix_type full
_refine_ls_number_parameters 285
_refine_ls_number_reflns 3117
_refine_ls_number_restraints 1
_refine_ls_restrained_S_all 1.020
_refine_ls_R_factor_all 0.0753
_refine_ls_R_factor_gt 0.0729
_refine_ls_shift/su_max 0.000
_refine_ls_shift/su_mean 0.000
_refine_ls_structure_factor_coef Fsqd
_refine_ls_weighting_details 'calc w=1/[\s^2^(Fo^2^)+(0.0727P)^2^+7.0849P] where P=(Fo^2^+2Fc^2^)/3'
_refine_ls_weighting_scheme calc
_refine_ls_wR_factor_gt 0.1686
_refine_ls_wR_factor_ref 0.1709
_reflns_number_gt 3010
_reflns_number_total 3117
_reflns_threshold_expression >2sigma(I)
_cod_data_source_file c1ob06133j.txt
_cod_data_source_block yvr-v-151
_cod_database_code 7152059

loop_
_symmetry_equiv_pos_as_xyz
'x, y, z'
'-x, y+1/2, -z'

loop_
_atom_site_label
_atom_site_type_symbol
_atom_site_fract_x
_atom_site_fract_y
_atom_site_fract_z
_atom_site_U_iso_or_equiv
_atom_site_adp_type
_atom_site_occupancy
_atom_site_symmetry_multiplicity
_atom_site_calc_flag
_atom_site_refinement_flags
Br1 Br 0.22835(13) -0.45221(8) 0.19748(7) 0.0423(3) Uani 1 1 d .
C1 C 0.0476(12) 0.1136(8) 0.4800(6) 0.0305(18) Uani 1 1 d .
C2 C 0.2132(10) 0.1883(8) 0.4728(6) 0.0266(16) Uani 1 1 d .
H2A H 0.3073 0.1393 0.5065 0.032 Uiso 1 1 calc R
H2B H 0.1984 0.2701 0.5096 0.032 Uiso 1 1 calc R
C3 C 0.2715(11) 0.2188(7) 0.3638(6) 0.0292(17) Uani 1 1 d .
H3 H 0.1801 0.2784 0.3372 0.035 Uiso 1 1 calc R
C4 C 0.2662(9) 0.1011(7) 0.2926(5) 0.0182(14) Uani 1 1 d .
C5 C 0.0769(9) 0.0353(8) 0.3019(5) 0.0219(15) Uani 1 1 d .
H5 H -0.0091 0.1020 0.2801 0.026 Uiso 1 1 calc R
C6 C 0.0298(12) 0.0021(7) 0.4085(6) 0.0288(17) Uani 1 1 d .
H6A H 0.1060 -0.0688 0.4318 0.035 Uiso 1 1 calc R
H6B H -0.0924 -0.0291 0.4101 0.035 Uiso 1 1 calc R
C7 C 0.0598(10) -0.0747(6) 0.2265(5) 0.0189(14) Uani 1 1 d .
C8 C -0.0161(10) -0.0498(8) 0.1347(6) 0.0290(17) Uani 1 1 d .
H8 H -0.0627 0.0329 0.1207 0.035 Uiso 1 1 calc R
C9 C -0.0238(13) -0.1448(8) 0.0637(7) 0.038(2) Uani 1 1 d .
H9 H -0.0807 -0.1287 0.0015 0.045 Uiso 1 1 calc R
C10 C 0.0516(13) -0.2669(8) 0.0818(8) 0.040(2) Uani 1 1 d .
H10 H 0.0537 -0.3306 0.0307 0.048 Uiso 1 1 calc R
C11 C 0.1220(10) -0.2908(8) 0.1751(6) 0.0304(17) Uani 1 1 d .
C12 C 0.1270(10) -0.1963(6) 0.2470(5) 0.0196(15) Uani 1 1 d .
H12 H 0.1765 -0.2138 0.3110 0.024 Uiso 1 1 calc R
C13 C 0.2795(9) 0.1472(7) 0.1852(5) 0.0187(14) Uani 1 1 d .
C14 C 0.4873(10) -0.0215(7) 0.1410(6) 0.0219(15) Uani 1 1 d .
C15 C 0.4034(11) -0.0026(7) 0.3169(6) 0.0231(16) Uani 1 1 d .
C16 C 0.3880(11) 0.1282(9) 0.0136(5) 0.034(2) Uani 1 1 d .
H16A H 0.2790 0.1021 -0.0192 0.052 Uiso 1 1 calc R
H16B H 0.4871 0.0876 -0.0204 0.052 Uiso 1 1 calc R
H16C H 0.4001 0.2217 0.0100 0.052 Uiso 1 1 calc R
C17 C 0.5978(12) -0.1719(8) 0.2637(7) 0.0326(19) Uani 1 1 d .
H17A H 0.6497 -0.1634 0.3307 0.049 Uiso 1 1 calc R
H17B H 0.6908 -0.1796 0.2136 0.049 Uiso 1 1 calc R
H17C H 0.5239 -0.2487 0.2615 0.049 Uiso 1 1 calc R
C18 C 0.4395(11) 0.2978(8) 0.3646(6) 0.0294(17) Uani 1 1 d .
H18 H 0.4164 0.3817 0.3985 0.035 Uiso 1 1 calc R
C19 C 0.6064(11) 0.2357(9) 0.4118(6) 0.0321(18) Uani 1 1 d .
H19A H 0.6503 0.2877 0.4687 0.039 Uiso 1 1 calc R
H19B H 0.5819 0.1475 0.4357 0.039 Uiso 1 1 calc R
C20 C 0.6711(13) 0.3344(9) 0.2613(7) 0.038(2) Uani 1 1 d .
C21 C 0.7421(12) 0.2962(10) 0.1577(8) 0.046(2) Uani 1 1 d .
H21A H 0.6984 0.2108 0.1398 0.069 Uiso 1 1 calc R
H21B H 0.8701 0.2946 0.1599 0.069 Uiso 1 1 calc R
H21C H 0.7033 0.3588 0.1075 0.069 Uiso 1 1 calc R
C22 C 0.7356(13) 0.4679(10) 0.2944(9) 0.053(3) Uani 1 1 d .
H22A H 0.6990 0.5322 0.2449 0.080 Uiso 1 1 calc R
H22B H 0.8634 0.4673 0.2993 0.080 Uiso 1 1 calc R
H22C H 0.6856 0.4891 0.3600 0.080 Uiso 1 1 calc R
N1 N 0.3850(9) 0.0875(6) 0.1199(4) 0.0230(14) Uani 1 1 d .
N2 N 0.4907(8) -0.0573(6) 0.2414(5) 0.0249(13) Uani 1 1 d .
O1 O -0.0615(9) 0.1387(7) 0.5421(5) 0.0454(16) Uani 1 1 d .
O2 O 0.4177(9) -0.0393(5) 0.4037(4) 0.0350(14) Uani 1 1 d .
O3 O 0.5622(10) -0.0788(6) 0.0776(5) 0.0465(17) Uani 1 1 d .
O4 O 0.4922(7) 0.3215(5) 0.2640(4) 0.0259(11) Uani 1 1 d .
O5 O 0.7298(9) 0.2342(7) 0.3311(5) 0.0466(16) Uani 1 1 d .
O6 O 0.1810(7) 0.2334(5) 0.1556(4) 0.0280(12) Uani 1 1 d .

loop_
_atom_site_aniso_label
_atom_site_aniso_U_11
_atom_site_aniso_U_22
_atom_site_aniso_U_33
_atom_site_aniso_U_23
_atom_site_aniso_U_13
_atom_site_aniso_U_12
Br1 0.0572(6) 0.0167(4) 0.0529(5) -0.0012(4) 0.0124(4) 0.0038(5)
C1 0.048(5) 0.024(4) 0.019(4) -0.001(3) -0.002(3) 0.011(4)
C2 0.029(4) 0.028(4) 0.022(4) -0.007(3) -0.002(3) 0.000(3)
C3 0.036(4) 0.015(3) 0.037(4) -0.009(3) -0.002(3) -0.006(3)
C4 0.021(4) 0.010(3) 0.024(4) -0.003(3) 0.004(3) -0.005(3)
C5 0.025(3) 0.008(3) 0.032(3) -0.007(3) -0.002(3) 0.010(3)
C6 0.034(4) 0.019(3) 0.033(4) -0.003(3) -0.002(3) -0.001(3)
C7 0.030(4) 0.010(3) 0.017(3) 0.003(3) -0.001(3) 0.003(3)
C8 0.028(4) 0.024(4) 0.035(4) 0.002(3) -0.001(3) -0.008(3)
C9 0.050(6) 0.028(4) 0.036(4) 0.017(4) -0.017(4) -0.004(4)
C10 0.047(5) 0.015(4) 0.058(6) -0.016(4) 0.010(4) -0.004(4)
C11 0.026(4) 0.031(4) 0.034(4) 0.001(3) 0.006(3) -0.015(3)
C12 0.023(4) 0.010(3) 0.026(4) 0.008(3) 0.005(3) -0.001(3)
C13 0.021(3) 0.010(3) 0.024(4) 0.005(3) 0.000(3) -0.008(3)
C14 0.021(4) 0.013(3) 0.032(4) -0.006(3) -0.003(3) 0.003(3)
C15 0.034(4) 0.006(3) 0.030(4) 0.001(3) -0.005(3) -0.009(3)
C16 0.038(5) 0.052(5) 0.014(4) 0.012(3) 0.011(3) 0.013(4)
C17 0.030(5) 0.025(4) 0.043(5) 0.009(3) 0.001(4) 0.011(4)
C18 0.033(4) 0.022(4) 0.033(4) -0.012(3) 0.007(3) -0.003(3)
C19 0.036(4) 0.035(5) 0.026(4) -0.002(3) 0.002(3) 0.002(4)
C20 0.049(6) 0.029(5) 0.036(4) -0.003(4) -0.001(4) 0.009(4)
C21 0.030(5) 0.049(6) 0.059(6) 0.005(5) 0.033(4) -0.002(4)
C22 0.033(5) 0.046(6) 0.081(8) -0.022(5) 0.001(5) -0.022(5)
N1 0.036(4) 0.024(3) 0.008(3) 0.002(2) 0.004(2) -0.004(3)
N2 0.028(3) 0.017(3) 0.029(3) 0.000(2) 0.003(3) 0.009(3)
O1 0.042(4) 0.060(4) 0.034(3) -0.014(3) 0.009(3) 0.002(3)
O2 0.059(4) 0.024(3) 0.022(3) 0.007(2) -0.002(3) 0.005(3)
O3 0.058(4) 0.042(4) 0.040(4) -0.006(3) 0.011(3) 0.011(3)
O4 0.020(3) 0.022(3) 0.036(3) 0.001(2) -0.003(2) 0.006(2)
O5 0.046(4) 0.048(4) 0.046(4) 0.008(3) 0.005(3) 0.014(3)
O6 0.035(3) 0.022(3) 0.027(3) 0.015(2) 0.002(2) 0.007(2)

loop_
_atom_type_symbol
_atom_type_description
_atom_type_scat_dispersion_real
_atom_type_scat_dispersion_imag
_atom_type_scat_source
C C 0.0181 0.0091 'International Tables Vol C Tables 4.2.6.8 and 6.1.1.4'
H H 0.0000 0.0000 'International Tables Vol C Tables 4.2.6.8 and 6.1.1.4'
N N 0.0311 0.0180 'International Tables Vol C Tables 4.2.6.8 and 6.1.1.4'
O O 0.0492 0.0322 'International Tables Vol C Tables 4.2.6.8 and 6.1.1.4'
Br Br -0.6763 1.2805 'International Tables Vol C Tables 4.2.6.8 and 6.1.1.4'

loop_
_geom_angle_atom_site_label_1
_geom_angle_atom_site_label_2
_geom_angle_atom_site_label_3
_geom_angle
O1 C1 C2 121.5(8)
O1 C1 C6 122.6(9)
C2 C1 C6 115.9(7)
C1 C2 C3 114.4(6)
C1 C2 H2A 108.6
C3 C2 H2A 108.6
C1 C2 H2B 108.6
C3 C2 H2B 108.6
H2A C2 H2B 107.6
C18 C3 C4 116.8(7)
C18 C3 C2 110.4(6)
C4 C3 C2 113.8(6)
C18 C3 H3 104.9
C4 C3 H3 104.9
C2 C3 H3 104.9
C13 C4 C15 112.0(6)
C13 C4 C3 109.1(6)
C15 C4 C3 114.1(6)
C13 C4 C5 105.7(5)
C15 C4 C5 107.4(6)
C3 C4 C5 108.2(6)
C6 C5 C7 115.2(7)
C6 C5 C4 112.9(6)
C7 C5 C4 110.2(6)
C6 C5 H5 105.9
C7 C5 H5 105.9
C4 C5 H5 105.9
C5 C6 C1 113.4(7)
C5 C6 H6A 108.9
C1 C6 H6A 108.9
C5 C6 H6B 108.9
C1 C6 H6B 108.9
H6A C6 H6B 107.7
C8 C7 C12 120.0(7)
C8 C7 C5 118.5(6)
C12 C7 C5 121.4(6)
C9 C8 C7 119.6(8)
C9 C8 H8 120.2
C7 C8 H8 120.2
C8 C9 C10 121.0(8)
C8 C9 H9 119.5
C10 C9 H9 119.5
C11 C10 C9 118.3(8)
C11 C10 H10 120.8
C9 C10 H10 120.8
C12 C11 C10 120.6(8)
C12 C11 Br1 121.1(6)
C10 C11 Br1 118.1(6)
C11 C12 C7 120.3(7)
C11 C12 H12 119.8
C7 C12 H12 119.8
O6 C13 N1 119.8(6)
O6 C13 C4 119.3(7)
N1 C13 C4 120.6(6)
O3 C14 N2 122.9(7)
O3 C14 N1 122.3(7)
N2 C14 N1 114.8(6)
O2 C15 N2 122.3(7)
O2 C15 C4 118.6(7)
N2 C15 C4 118.9(6)
N1 C16 H16A 109.5
N1 C16 H16B 109.5
H16A C16 H16B 109.5
N1 C16 H16C 109.5
H16A C16 H16C 109.5
H16B C16 H16C 109.5
N2 C17 H17A 109.5
N2 C17 H17B 109.5
H17A C17 H17B 109.5
N2 C17 H17C 109.5
H17A C17 H17C 109.5
H17B C17 H17C 109.5
O4 C18 C3 109.1(7)
O4 C18 C19 102.6(6)
C3 C18 C19 117.9(7)
O4 C18 H18 109.0
C3 C18 H18 109.0
C19 C18 H18 109.0
O5 C19 C18 104.1(6)
O5 C19 H19A 110.9
C18 C19 H19A 110.9
O5 C19 H19B 110.9
C18 C19 H19B 110.9
H19A C19 H19B 109.0
O4 C20 O5 102.5(7)
O4 C20 C21 110.6(8)
O5 C20 C21 106.0(7)
O4 C20 C22 113.6(7)
O5 C20 C22 111.3(8)
C21 C20 C22 112.2(9)
C20 C21 H21A 109.5
C20 C21 H21B 109.5
H21A C21 H21B 109.5
C20 C21 H21C 109.5
H21A C21 H21C 109.5
H21B C21 H21C 109.5
C20 C22 H22A 109.5
C20 C22 H22B 109.5
H22A C22 H22B 109.5
C20 C22 H22C 109.5
H22A C22 H22C 109.5
H22B C22 H22C 109.5
C13 N1 C14 125.4(6)
C13 N1 C16 120.0(6)
C14 N1 C16 114.4(6)
C15 N2 C14 127.0(6)
C15 N2 C17 118.2(7)
C14 N2 C17 114.8(6)
C20 O4 C18 109.0(6)
C19 O5 C20 105.4(7)

loop_
_geom_bond_atom_site_label_1
_geom_bond_atom_site_label_2
_geom_bond_distance
Br1 C11 1.891(9)
C1 O1 1.205(11)
C1 C2 1.490(12)
C1 C6 1.508(11)
C2 C3 1.551(11)
C2 H2A 0.9900
C2 H2B 0.9900
C3 C18 1.527(11)
C3 C4 1.550(10)
C3 H3 1.0000
C4 C13 1.512(10)
C4 C15 1.541(10)
C4 C5 1.607(10)
C5 C6 1.506(11)
C5 C7 1.530(10)
C5 H5 1.0000
C6 H6A 0.9900
C6 H6B 0.9900
C7 C8 1.377(11)
C7 C12 1.393(9)
C8 C9 1.370(13)
C8 H8 0.9500
C9 C10 1.417(13)
C9 H9 0.9500
C10 C11 1.377(13)
C10 H10 0.9500
C11 C12 1.373(11)
C12 H12 0.9500
C13 O6 1.237(9)
C13 N1 1.341(10)
C14 O3 1.183(10)
C14 N2 1.389(10)
C14 N1 1.407(9)
C15 O2 1.221(9)
C15 N2 1.336(10)
C16 N1 1.476(9)
C16 H16A 0.9800
C16 H16B 0.9800
C16 H16C 0.9800
C17 N2 1.478(9)
C17 H17A 0.9800
C17 H17B 0.9800
C17 H17C 0.9800
C18 O4 1.421(10)
C18 C19 1.563(12)
C18 H18 1.0000
C19 O5 1.431(11)
C19 H19A 0.9900
C19 H19B 0.9900
C20 O4 1.377(12)
C20 O5 1.468(11)
C20 C21 1.535(13)
C20 C22 1.539(13)
C21 H21A 0.9800
C21 H21B 0.9800
C21 H21C 0.9800
C22 H22A 0.9800
C22 H22B 0.9800
C22 H22C 0.9800
